data_7002969
loop_
_publ_author_name
'Apostolico, Leonardo'
'Kociok-K\"ohn, Gabriele'
'Molloy, Kieran C.'
'Blackman, Christopher S.'
'Carmalt, Claire J.'
'Parkin, Ivan P.'

_publ_section_title
;
 The reaction of tin(iv) iodide with phosphines: formation of new
 halotin anions
;
_journal_issue 47
_journal_name_full 'Dalton Transactions'
_journal_page_first 10486
_journal_page_last 10494
_journal_paper_doi 10.1039/b917722a
_journal_year 2009
_chemical_formula_moiety 'C18 H33 I P, I3 Sn'
_chemical_formula_sum 'C18 H33 I4 P Sn'
_chemical_formula_weight 906.70
_chemical_name_systematic
;
?
;
_space_group_IT_number 14
_symmetry_cell_setting monoclinic
_symmetry_space_group_name_Hall '-P 2yn'
_symmetry_space_group_name_H-M 'P 1 21/n 1'
_atom_sites_solution_hydrogens geom
_atom_sites_solution_primary direct
_atom_sites_solution_secondary difmap
_audit_creation_method SHELXL-97
_cell_angle_alpha 90.000
_cell_angle_beta 101.258(5)
_cell_angle_gamma 90.000
_cell_formula_units_Z 4
_cell_length_a 10.928(5)
_cell_length_b 13.013(5)
_cell_length_c 18.512(5)
_cell_measurement_reflns_used 18899
_cell_measurement_temperature 150(2)
_cell_measurement_theta_max 30.034
_cell_measurement_theta_min 2.910
_cell_volume 2581.9(17)
_computing_cell_refinement 'HKL Scalepack (Otwinski & Minor, 1997)'
_computing_data_collection 'Collect (Nonius BV, 1997-2000)'
_computing_data_reduction
;
DENZO-SCALEPACK Z. Otwinowski and W. Minor, "
Processing of X-ray Diffraction Data Collected in Oscillation Mode ",
Methods in Enzymology, Volume 276: Macromolecular Crystallography,
part A, p.307-326, 1997,C.W. Carter, Jr. & R. M. Sweet, Eds., Academic Press.
;
_computing_molecular_graphics 'ORTEP3 for Windows - Farrugia, L. J. J. Appl. Crystallogr. 1997, 30, 565'
_computing_publication_material
;
'WinGX publication routines, Farrugia,
L. J., J. Appl. Crystallogr., 1999, 32, 837-838
;
_computing_structure_refinement
;
SHELXL97 -Program for Crystal Structure Analysis (Release 97-2).
Sheldrick, G.M., Instit\"ut f\"ur Anorganische Chemie der Universit\"at,
Tammanstrasse 4, D-3400 G\"ottingen, Germany, 1998
;
_computing_structure_solution
;
SIR97- Altomare A., Burla M.C., Camalli M., Cascarano G.L., Giacovazzo C. ,
Guagliardi A., Moliterni A.G.G., Polidori G.,Spagna R.
(1999) J. Appl. Cryst. 32, 115-119
;
_diffrn_ambient_temperature 150(2)
_diffrn_measured_fraction_theta_full 0.970
_diffrn_measured_fraction_theta_max 0.970
_diffrn_measurement_device_type 'Nonius Kappa CCD'
_diffrn_measurement_method '211 1.8 degree images with \f and\w scans'
_diffrn_radiation_monochromator graphite
_diffrn_radiation_source 'fine-focus sealed tube'
_diffrn_radiation_type MoK\a
_diffrn_radiation_wavelength 0.71069
_diffrn_reflns_av_R_equivalents 0.0719
_diffrn_reflns_av_sigmaI/netI 0.0448
_diffrn_reflns_limit_h_max 14
_diffrn_reflns_limit_h_min -15
_diffrn_reflns_limit_k_max 18
_diffrn_reflns_limit_k_min -18
_diffrn_reflns_limit_l_max 26
_diffrn_reflns_limit_l_min -26
_diffrn_reflns_number 22566
_diffrn_reflns_theta_full 30.08
_diffrn_reflns_theta_max 30.08
_diffrn_reflns_theta_min 3.07
_diffrn_standards_decay_% 0
_diffrn_standards_number 0
_exptl_absorpt_coefficient_mu 5.836
_exptl_absorpt_correction_T_max 0.0977
_exptl_absorpt_correction_T_min 0.0612
_exptl_absorpt_correction_type multi-scan
_exptl_absorpt_process_details
;
multi-scan from symmetry-related measurements
Sortav (Blessing 1995)
;
_exptl_crystal_colour colourless
_exptl_crystal_density_diffrn 2.333
_exptl_crystal_density_method 'not measured'
_exptl_crystal_description 'irregular shape'
_exptl_crystal_F_000 1672
_exptl_crystal_size_max 0.55
_exptl_crystal_size_mid 0.50
_exptl_crystal_size_min 0.40
_refine_diff_density_max 2.012
_refine_diff_density_min -2.562
_refine_diff_density_rms 0.265
_refine_ls_extinction_coef 0.0052(2)
_refine_ls_extinction_expression Fc^*^=kFc[1+0.001xFc^2^\l^3^/sin(2\q)]^-1/4^
_refine_ls_extinction_method SHELXL
_refine_ls_goodness_of_fit_ref 1.129
_refine_ls_hydrogen_treatment constr
_refine_ls_matrix_type full
_refine_ls_number_parameters 218
_refine_ls_number_reflns 7359
_refine_ls_number_restraints 0
_refine_ls_restrained_S_all 1.129
_refine_ls_R_factor_all 0.0494
_refine_ls_R_factor_gt 0.0459
_refine_ls_shift/su_max 0.001
_refine_ls_shift/su_mean 0.000
_refine_ls_structure_factor_coef Fsqd
_refine_ls_weighting_details 'calc w=1/[\s^2^(Fo^2^)+(0.0626P)^2^+9.5444P] where P=(Fo^2^+2Fc^2^)/3'
_refine_ls_weighting_scheme calc
_refine_ls_wR_factor_gt 0.1202
_refine_ls_wR_factor_ref 0.1229
_reflns_number_gt 6835
_reflns_number_total 7359
_reflns_threshold_expression >2sigma(I)
_cod_data_source_file b917722a.txt
_cod_data_source_block k03kcm13
_cod_database_code 7002969

loop_
_symmetry_equiv_pos_as_xyz
'x, y, z'
'-x+1/2, y+1/2, -z+1/2'
'-x, -y, -z'
'x-1/2, -y-1/2, z-1/2'

loop_
_atom_site_label
_atom_site_type_symbol
_atom_site_fract_x
_atom_site_fract_y
_atom_site_fract_z
_atom_site_U_iso_or_equiv
_atom_site_adp_type
_atom_site_occupancy
_atom_site_symmetry_multiplicity
_atom_site_calc_flag
_atom_site_refinement_flags
_atom_site_disorder_assembly
_atom_site_disorder_group
Sn Sn 0.30974(3) 0.27464(3) 0.675984(17) 0.02426(10) Uani 1 1 d . . .
I1 I 0.91168(3) 0.24853(2) 0.383553(15) 0.01983(9) Uani 1 1 d . . .
I2 I 0.57116(3) 0.25205(3) 0.733371(17) 0.02469(10) Uani 1 1 d . . .
I3 I 0.24776(4) 0.06201(3) 0.66945(2) 0.03511(11) Uani 1 1 d . . .
I4 I 0.32532(3) 0.30004(3) 0.524708(17) 0.03228(11) Uani 1 1 d . . .
P P 0.77549(10) 0.26274(8) 0.47035(6) 0.0146(2) Uani 1 1 d . . .
C1 C 0.8388(4) 0.3642(3) 0.5364(2) 0.0172(7) Uani 1 1 d . . .
H1 H 0.8231 0.4306 0.5088 0.021 Uiso 1 1 calc R . .
C2 C 0.9808(4) 0.3583(4) 0.5644(3) 0.0205(8) Uani 1 1 d . . .
H2A H 1.0021 0.2961 0.5949 0.025 Uiso 1 1 calc R . .
H2B H 1.0241 0.3547 0.5222 0.025 Uiso 1 1 calc R . .
C3 C 1.0217(5) 0.4543(4) 0.6100(3) 0.0236(9) Uani 1 1 d . . .
H3A H 1.1129 0.4516 0.6286 0.028 Uiso 1 1 calc R . .
H3B H 1.0034 0.5159 0.5783 0.028 Uiso 1 1 calc R . .
C4 C 0.9556(5) 0.4635(4) 0.6745(3) 0.0276(10) Uani 1 1 d . . .
H4A H 0.9818 0.5278 0.7017 0.033 Uiso 1 1 calc R . .
H4B H 0.9798 0.4051 0.7086 0.033 Uiso 1 1 calc R . .
C5 C 0.8149(5) 0.4639(4) 0.6483(3) 0.0284(10) Uani 1 1 d . . .
H5A H 0.7900 0.5277 0.6201 0.034 Uiso 1 1 calc R . .
H5B H 0.7742 0.4638 0.6916 0.034 Uiso 1 1 calc R . .
C6 C 0.7690(5) 0.3717(4) 0.6000(2) 0.0231(9) Uani 1 1 d . . .
H6A H 0.6785 0.3787 0.5802 0.028 Uiso 1 1 calc R . .
H6B H 0.7824 0.3081 0.6298 0.028 Uiso 1 1 calc R . .
C7 C 0.7631(4) 0.1353(3) 0.5092(2) 0.0166(7) Uani 1 1 d . . .
H7 H 0.7482 0.0865 0.4667 0.020 Uiso 1 1 calc R . .
C8 C 0.6507(4) 0.1239(4) 0.5476(2) 0.0211(8) Uani 1 1 d . . .
H8A H 0.6623 0.1682 0.5919 0.025 Uiso 1 1 calc R . .
H8B H 0.5733 0.1455 0.5138 0.025 Uiso 1 1 calc R . .
C9 C 0.6400(5) 0.0117(4) 0.5696(3) 0.0279(10) Uani 1 1 d . . .
H9A H 0.5701 0.0045 0.5962 0.033 Uiso 1 1 calc R . .
H9B H 0.6208 -0.0312 0.5246 0.033 Uiso 1 1 calc R . .
C10 C 0.7594(5) -0.0272(4) 0.6185(3) 0.0323(12) Uani 1 1 d . . .
H10A H 0.7736 0.0101 0.6660 0.039 Uiso 1 1 calc R . .
H10B H 0.7504 -0.1012 0.6288 0.039 Uiso 1 1 calc R . .
C11 C 0.8707(5) -0.0120(4) 0.5820(3) 0.0303(10) Uani 1 1 d . . .
H11A H 0.8610 -0.0560 0.5376 0.036 Uiso 1 1 calc R . .
H11B H 0.9474 -0.0337 0.6164 0.036 Uiso 1 1 calc R . .
C12 C 0.8845(4) 0.1002(4) 0.5598(3) 0.0246(9) Uani 1 1 d . . .
H12A H 0.9551 0.1068 0.5338 0.030 Uiso 1 1 calc R . .
H12B H 0.9020 0.1441 0.6043 0.030 Uiso 1 1 calc R . .
C13 C 0.6240(4) 0.3028(3) 0.4188(2) 0.0166(7) Uani 1 1 d . . .
H13 H 0.5682 0.3120 0.4552 0.020 Uiso 1 1 calc R . .
C14 C 0.5639(5) 0.2188(4) 0.3636(2) 0.0224(8) Uani 1 1 d . . .
H14A H 0.6163 0.2069 0.3265 0.027 Uiso 1 1 calc R . .
H14B H 0.5581 0.1534 0.3902 0.027 Uiso 1 1 calc R . .
C15 C 0.4337(5) 0.2534(4) 0.3256(3) 0.0243(9) Uani 1 1 d . . .
H15A H 0.3966 0.2009 0.2891 0.029 Uiso 1 1 calc R . .
H15B H 0.3798 0.2596 0.3626 0.029 Uiso 1 1 calc R . .
C16 C 0.4379(5) 0.3562(5) 0.2868(3) 0.0333(12) Uani 1 1 d . . .
H16A H 0.4861 0.3488 0.2470 0.040 Uiso 1 1 calc R . .
H16B H 0.3521 0.3777 0.2641 0.040 Uiso 1 1 calc R . .
C17 C 0.4978(6) 0.4377(4) 0.3406(4) 0.0358(12) Uani 1 1 d . . .
H17A H 0.4450 0.4496 0.3776 0.043 Uiso 1 1 calc R . .
H17B H 0.5026 0.5030 0.3138 0.043 Uiso 1 1 calc R . .
C18 C 0.6294(5) 0.4065(4) 0.3801(3) 0.0269(10) Uani 1 1 d . . .
H18A H 0.6850 0.4010 0.3440 0.032 Uiso 1 1 calc R . .
H18B H 0.6638 0.4595 0.4168 0.032 Uiso 1 1 calc R . .

loop_
_atom_site_aniso_label
_atom_site_aniso_U_11
_atom_site_aniso_U_22
_atom_site_aniso_U_33
_atom_site_aniso_U_23
_atom_site_aniso_U_13
_atom_site_aniso_U_12
Sn 0.02260(17) 0.03401(19) 0.01655(15) -0.00052(11) 0.00475(11) 0.00641(13)
I1 0.02031(16) 0.02583(17) 0.01517(14) -0.00127(9) 0.00790(10) 0.00117(10)
I2 0.02034(17) 0.03729(19) 0.01747(15) 0.00177(10) 0.00622(11) -0.00255(11)
I3 0.0336(2) 0.0409(2) 0.02947(18) -0.00396(13) 0.00285(14) -0.00893(14)
I4 0.03174(19) 0.0486(2) 0.01773(15) 0.00424(13) 0.00795(12) 0.00854(15)
P 0.0145(5) 0.0188(5) 0.0107(4) 0.0006(3) 0.0027(3) 0.0002(4)
C1 0.0182(18) 0.0183(18) 0.0149(16) -0.0015(14) 0.0025(14) -0.0025(14)
C2 0.0131(17) 0.025(2) 0.0234(19) -0.0033(16) 0.0023(14) -0.0016(15)
C3 0.022(2) 0.029(2) 0.0194(19) -0.0030(16) 0.0009(16) -0.0052(17)
C4 0.028(2) 0.032(2) 0.021(2) -0.0072(18) -0.0002(17) -0.005(2)
C5 0.030(2) 0.032(2) 0.022(2) -0.0108(18) 0.0042(18) 0.001(2)
C6 0.023(2) 0.032(2) 0.0166(18) -0.0056(16) 0.0085(15) -0.0052(18)
C7 0.0168(17) 0.0173(17) 0.0152(16) 0.0005(13) 0.0016(13) -0.0003(14)
C8 0.0205(19) 0.023(2) 0.0204(19) 0.0045(16) 0.0069(15) -0.0033(16)
C9 0.030(2) 0.025(2) 0.026(2) 0.0073(18) 0.0001(18) -0.0104(19)
C10 0.033(3) 0.028(2) 0.031(2) 0.013(2) -0.007(2) -0.008(2)
C11 0.028(2) 0.022(2) 0.038(3) 0.0080(19) 0.000(2) 0.0037(18)
C12 0.018(2) 0.027(2) 0.026(2) 0.0071(17) -0.0024(16) -0.0004(17)
C13 0.0136(17) 0.0230(19) 0.0125(16) 0.0019(14) 0.0011(13) 0.0022(14)
C14 0.022(2) 0.025(2) 0.0179(19) -0.0041(16) -0.0022(16) -0.0019(17)
C15 0.018(2) 0.035(3) 0.018(2) -0.0023(16) -0.0010(16) -0.0015(17)
C16 0.026(2) 0.046(3) 0.023(2) 0.011(2) -0.0074(18) 0.001(2)
C17 0.028(3) 0.028(3) 0.046(3) 0.012(2) -0.005(2) 0.004(2)
C18 0.024(2) 0.021(2) 0.032(2) 0.0084(18) -0.0027(18) -0.0010(17)

loop_
_atom_type_symbol
_atom_type_description
_atom_type_scat_dispersion_real
_atom_type_scat_dispersion_imag
_atom_type_scat_source
C C 0.0033 0.0016 'International Tables Vol C Tables 4.2.6.8 and 6.1.1.4'
H H 0.0000 0.0000 'International Tables Vol C Tables 4.2.6.8 and 6.1.1.4'
P P 0.1023 0.0942 'International Tables Vol C Tables 4.2.6.8 and 6.1.1.4'
Sn Sn -0.6537 1.4246 'International Tables Vol C Tables 4.2.6.8 and 6.1.1.4'
I I -0.4742 1.8119 'International Tables Vol C Tables 4.2.6.8 and 6.1.1.4'

loop_
_geom_angle_atom_site_label_1
_geom_angle_atom_site_label_2
_geom_angle_atom_site_label_3
_geom_angle
_geom_angle_site_symmetry_1
_geom_angle_site_symmetry_3
_geom_angle_publ_flag
I3 Sn I4 97.472(17) . . ?
I3 Sn I2 97.352(19) . . ?
I4 Sn I2 97.44(2) . . ?
C13 P C7 109.7(2) . . ?
C13 P C1 109.2(2) . . ?
C7 P C1 115.97(19) . . ?
C13 P I1 106.89(14) . . ?
C7 P I1 107.32(15) . . ?
C1 P I1 107.32(15) . . ?
C6 C1 C2 111.5(4) . . ?
C6 C1 P 112.2(3) . . ?
C2 C1 P 114.3(3) . . ?
C6 C1 H1 106.0 . . ?
C2 C1 H1 106.0 . . ?
P C1 H1 106.0 . . ?
C3 C2 C1 108.2(4) . . ?
C3 C2 H2A 110.0 . . ?
C1 C2 H2A 110.0 . . ?
C3 C2 H2B 110.0 . . ?
C1 C2 H2B 110.0 . . ?
H2A C2 H2B 108.4 . . ?
C4 C3 C2 111.6(4) . . ?
C4 C3 H3A 109.3 . . ?
C2 C3 H3A 109.3 . . ?
C4 C3 H3B 109.3 . . ?
C2 C3 H3B 109.3 . . ?
H3A C3 H3B 108.0 . . ?
C3 C4 C5 110.9(4) . . ?
C3 C4 H4A 109.5 . . ?
C5 C4 H4A 109.5 . . ?
C3 C4 H4B 109.5 . . ?
C5 C4 H4B 109.5 . . ?
H4A C4 H4B 108.1 . . ?
C4 C5 C6 112.5(4) . . ?
C4 C5 H5A 109.1 . . ?
C6 C5 H5A 109.1 . . ?
C4 C5 H5B 109.1 . . ?
C6 C5 H5B 109.1 . . ?
H5A C5 H5B 107.8 . . ?
C5 C6 C1 110.3(4) . . ?
C5 C6 H6A 109.6 . . ?
C1 C6 H6A 109.6 . . ?
C5 C6 H6B 109.6 . . ?
C1 C6 H6B 109.6 . . ?
H6A C6 H6B 108.1 . . ?
C12 C7 C8 111.2(4) . . ?
C12 C7 P 112.9(3) . . ?
C8 C7 P 113.4(3) . . ?
C12 C7 H7 106.2 . . ?
C8 C7 H7 106.2 . . ?
P C7 H7 106.2 . . ?
C9 C8 C7 109.0(4) . . ?
C9 C8 H8A 109.9 . . ?
C7 C8 H8A 109.9 . . ?
C9 C8 H8B 109.9 . . ?
C7 C8 H8B 109.9 . . ?
H8A C8 H8B 108.3 . . ?
C10 C9 C8 112.0(4) . . ?
C10 C9 H9A 109.2 . . ?
C8 C9 H9A 109.2 . . ?
C10 C9 H9B 109.2 . . ?
C8 C9 H9B 109.2 . . ?
H9A C9 H9B 107.9 . . ?
C11 C10 C9 111.2(4) . . ?
C11 C10 H10A 109.4 . . ?
C9 C10 H10A 109.4 . . ?
C11 C10 H10B 109.4 . . ?
C9 C10 H10B 109.4 . . ?
H10A C10 H10B 108.0 . . ?
C10 C11 C12 112.0(5) . . ?
C10 C11 H11A 109.2 . . ?
C12 C11 H11A 109.2 . . ?
C10 C11 H11B 109.2 . . ?
C12 C11 H11B 109.2 . . ?
H11A C11 H11B 107.9 . . ?
C11 C12 C7 109.2(4) . . ?
C11 C12 H12A 109.8 . . ?
C7 C12 H12A 109.8 . . ?
C11 C12 H12B 109.8 . . ?
C7 C12 H12B 109.8 . . ?
H12A C12 H12B 108.3 . . ?
C18 C13 C14 111.3(4) . . ?
C18 C13 P 112.5(3) . . ?
C14 C13 P 111.6(3) . . ?
C18 C13 H13 107.0 . . ?
C14 C13 H13 107.0 . . ?
P C13 H13 107.0 . . ?
C15 C14 C13 109.4(4) . . ?
C15 C14 H14A 109.8 . . ?
C13 C14 H14A 109.8 . . ?
C15 C14 H14B 109.8 . . ?
C13 C14 H14B 109.8 . . ?
H14A C14 H14B 108.2 . . ?
C16 C15 C14 111.4(4) . . ?
C16 C15 H15A 109.3 . . ?
C14 C15 H15A 109.3 . . ?
C16 C15 H15B 109.3 . . ?
C14 C15 H15B 109.3 . . ?
H15A C15 H15B 108.0 . . ?
C17 C16 C15 110.7(4) . . ?
C17 C16 H16A 109.5 . . ?
C15 C16 H16A 109.5 . . ?
C17 C16 H16B 109.5 . . ?
C15 C16 H16B 109.5 . . ?
H16A C16 H16B 108.1 . . ?
C16 C17 C18 111.9(5) . . ?
C16 C17 H17A 109.2 . . ?
C18 C17 H17A 109.2 . . ?
C16 C17 H17B 109.2 . . ?
C18 C17 H17B 109.2 . . ?
H17A C17 H17B 107.9 . . ?
C13 C18 C17 109.7(4) . . ?
C13 C18 H18A 109.7 . . ?
C17 C18 H18A 109.7 . . ?
C13 C18 H18B 109.7 . . ?
C17 C18 H18B 109.7 . . ?
H18A C18 H18B 108.2 . . ?

loop_
_geom_bond_atom_site_label_1
_geom_bond_atom_site_label_2
_geom_bond_distance
_geom_bond_site_symmetry_2
_geom_bond_publ_flag
Sn I3 2.8457(12) . ?
Sn I4 2.8577(9) . ?
Sn I2 2.8620(13) . ?
I1 P 2.4010(13) . ?
P C13 1.819(4) . ?
P C7 1.823(4) . ?
P C1 1.840(4) . ?
C1 C6 1.526(6) . ?
C1 C2 1.539(6) . ?
C1 H1 1.0000 . ?
C2 C3 1.525(7) . ?
C2 H2A 0.9900 . ?
C2 H2B 0.9900 . ?
C3 C4 1.516(7) . ?
C3 H3A 0.9900 . ?
C3 H3B 0.9900 . ?
C4 C5 1.520(7) . ?
C4 H4A 0.9900 . ?
C4 H4B 0.9900 . ?
C5 C6 1.521(7) . ?
C5 H5A 0.9900 . ?
C5 H5B 0.9900 . ?
C6 H6A 0.9900 . ?
C6 H6B 0.9900 . ?
C7 C12 1.536(6) . ?
C7 C8 1.541(6) . ?
C7 H7 1.0000 . ?
C8 C9 1.526(7) . ?
C8 H8A 0.9900 . ?
C8 H8B 0.9900 . ?
C9 C10 1.522(7) . ?
C9 H9A 0.9900 . ?
C9 H9B 0.9900 . ?
C10 C11 1.514(9) . ?
C10 H10A 0.9900 . ?
C10 H10B 0.9900 . ?
C11 C12 1.532(7) . ?
C11 H11A 0.9900 . ?
C11 H11B 0.9900 . ?
C12 H12A 0.9900 . ?
C12 H12B 0.9900 . ?
C13 C18 1.534(6) . ?
C13 C14 1.551(6) . ?
C13 H13 1.0000 . ?
C14 C15 1.527(7) . ?
C14 H14A 0.9900 . ?
C14 H14B 0.9900 . ?
C15 C16 1.524(8) . ?
C15 H15A 0.9900 . ?
C15 H15B 0.9900 . ?
C16 C17 1.513(9) . ?
C16 H16A 0.9900 . ?
C16 H16B 0.9900 . ?
C17 C18 1.536(7) . ?
C17 H17A 0.9900 . ?
C17 H17B 0.9900 . ?
C18 H18A 0.9900 . ?
C18 H18B 0.9900 . ?
